data_4337167
loop_
_publ_author_name
'Dunbar, Andrew C.'
'Girolami, Gregory S.'

_publ_section_title
;
 Synthesis and characterization of calcium n,n-dimethylaminodiboranates as
 possible chemical vapor deposition precursors.
;
_journal_issue 2
_journal_name_full 'Inorganic chemistry'
_journal_page_first 888
_journal_page_last 896
_journal_paper_doi 10.1021/ic402237b
_journal_volume 53
_journal_year 2014
_chemical_formula_sum 'C12 H40 B4 Ca N2 O2'
_chemical_formula_weight 327.78
_chemical_name_systematic
; 
 ? 
;
_space_group_IT_number 154
_symmetry_space_group_name_Hall 'P 32 2"'
_symmetry_space_group_name_H-M 'P 32 2 1'
_atom_sites_solution_hydrogens geom
_atom_sites_solution_primary direct
_atom_sites_solution_secondary difmap
_audit_creation_method SHELXL-97
_cell_angle_alpha 90.00
_cell_angle_beta 90.00
_cell_angle_gamma 120.00
_cell_formula_units_Z 6
_cell_length_a 11.5087(2)
_cell_length_b 11.5087(2)
_cell_length_c 28.5959(13)
_cell_measurement_reflns_used 9554
_cell_measurement_temperature 193(2)
_cell_measurement_theta_max 26.17
_cell_measurement_theta_min 2.45
_cell_volume 3280.10(17)
_computing_structure_refinement 'SHELXL-97 (Sheldrick, 1997)'
_computing_structure_solution 'SHELXS-97 (Sheldrick, 1990)'
_diffrn_ambient_temperature 193(2)
_diffrn_measured_fraction_theta_full 1.000
_diffrn_measured_fraction_theta_max 1.000
_diffrn_radiation_monochromator graphite
_diffrn_radiation_source 'fine-focus sealed tube'
_diffrn_radiation_type MoK\a
_diffrn_radiation_wavelength 0.71073
_diffrn_reflns_av_R_equivalents 0.0503
_diffrn_reflns_av_sigmaI/netI 0.0238
_diffrn_reflns_limit_h_max 14
_diffrn_reflns_limit_h_min -14
_diffrn_reflns_limit_k_max 14
_diffrn_reflns_limit_k_min -14
_diffrn_reflns_limit_l_max 36
_diffrn_reflns_limit_l_min -36
_diffrn_reflns_number 60699
_diffrn_reflns_theta_full 27.11
_diffrn_reflns_theta_max 27.11
_diffrn_reflns_theta_min 2.04
_exptl_absorpt_coefficient_mu 0.290
_exptl_absorpt_correction_T_max 0.92780
_exptl_absorpt_correction_T_min 0.90950
_exptl_absorpt_correction_type integration
_exptl_crystal_colour colorless
_exptl_crystal_density_diffrn 0.996
_exptl_crystal_density_method 'not measured'
_exptl_crystal_description block
_exptl_crystal_F_000 1092
_exptl_crystal_size_max 0.514
_exptl_crystal_size_mid 0.370
_exptl_crystal_size_min 0.330
_refine_diff_density_max 0.485
_refine_diff_density_min -0.260
_refine_diff_density_rms 0.032
_refine_ls_abs_structure_details 'Flack H D (1983), Acta Cryst. A39, 876-881'
_refine_ls_abs_structure_Flack 0.00(3)
_refine_ls_extinction_method none
_refine_ls_goodness_of_fit_ref 1.025
_refine_ls_hydrogen_treatment mixed
_refine_ls_matrix_type full
_refine_ls_number_parameters 258
_refine_ls_number_reflns 4850
_refine_ls_number_restraints 36
_refine_ls_restrained_S_all 1.024
_refine_ls_R_factor_all 0.0348
_refine_ls_R_factor_gt 0.0291
_refine_ls_shift/su_max 0.001
_refine_ls_shift/su_mean 0.000
_refine_ls_structure_factor_coef Fsqd
_refine_ls_weighting_details 'calc w=1/[\s^2^(Fo^2^)+(0.0539P)^2^+0.0000P] where P=(Fo^2^+2Fc^2^)/3'
_refine_ls_weighting_scheme calc
_refine_ls_wR_factor_gt 0.0771
_refine_ls_wR_factor_ref 0.0797
_reflns_number_gt 4340
_reflns_number_total 4850
_reflns_threshold_expression >2sigma(I)
_cod_data_source_file ic402237b_si_002.cif
_cod_data_source_block ba21iabs
_cod_original_sg_symbol_H-M P3(2)21
_cod_database_code 4337167

loop_
_symmetry_equiv_pos_as_xyz
'x, y, z'
'-y, x-y, z+2/3'
'-x+y, -x, z+1/3'
'y, x, -z'
'x-y, -y, -z+1/3'
'-x, -x+y, -z+2/3'

loop_
_atom_site_label
_atom_site_type_symbol
_atom_site_fract_x
_atom_site_fract_y
_atom_site_fract_z
_atom_site_U_iso_or_equiv
_atom_site_adp_type
_atom_site_occupancy
_atom_site_symmetry_multiplicity
_atom_site_calc_flag
_atom_site_refinement_flags
_atom_site_disorder_assembly
_atom_site_disorder_group
Ca1 Ca 0.20429(3) 0.80476(3) 0.066802(10) 0.02752(8) Uani 1 1 d . A .
B1 B -0.05905(18) 0.7485(2) 0.05549(7) 0.0362(4) Uani 1 1 d D . .
H11 H -0.0290(17) 0.6689(14) 0.0511(6) 0.043 Uiso 1 1 d D . .
H12 H 0.0305(13) 0.8487(12) 0.0459(6) 0.043 Uiso 1 1 d D . .
H13 H -0.1423(13) 0.7247(17) 0.0318(5) 0.043 Uiso 1 1 d D . .
B2 B 0.0259(2) 0.7656(3) 0.14136(7) 0.0461(5) Uani 1 1 d D . .
H21 H 0.1140(15) 0.8659(13) 0.1302(6) 0.055 Uiso 1 1 d D . .
H22 H 0.0513(19) 0.6837(15) 0.1335(6) 0.055 Uiso 1 1 d D . .
H23 H 0.0028(18) 0.7716(19) 0.1780(4) 0.055 Uiso 1 1 d D . .
N1 N -0.09527(12) 0.74538(13) 0.10877(5) 0.0342(3) Uani 1 1 d . . .
C1 C -0.21543(17) 0.61554(18) 0.11993(7) 0.0480(4) Uani 1 1 d . . .
H1A H -0.2377 0.6137 0.1531 0.072 Uiso 1 1 calc R . .
H1B H -0.1974 0.5425 0.1133 0.072 Uiso 1 1 calc R . .
H1C H -0.2910 0.6042 0.1008 0.072 Uiso 1 1 calc R . .
C2 C -0.1254(2) 0.85397(19) 0.11848(7) 0.0536(5) Uani 1 1 d . . .
H2A H -0.1983 0.8437 0.0980 0.080 Uiso 1 1 calc R . .
H2B H -0.0452 0.9411 0.1126 0.080 Uiso 1 1 calc R . .
H2C H -0.1527 0.8490 0.1512 0.080 Uiso 1 1 calc R . .
B3 B 0.44687(17) 0.82454(18) 0.09336(7) 0.0342(4) Uani 1 1 d D . .
H31 H 0.4372(18) 0.8718(16) 0.0598(4) 0.041 Uiso 1 1 d D . .
H32 H 0.3705(14) 0.8225(17) 0.1191(5) 0.041 Uiso 1 1 d D . .
H33 H 0.5453(12) 0.8816(16) 0.1094(5) 0.041 Uiso 1 1 d D . .
B4 B 0.25914(19) 0.58972(19) 0.06501(8) 0.0401(4) Uani 1 1 d D . .
H41 H 0.1939(16) 0.5952(18) 0.0937(5) 0.048 Uiso 1 1 d D . .
H42 H 0.2450(18) 0.6332(18) 0.0310(4) 0.048 Uiso 1 1 d D . .
H43 H 0.2372(18) 0.4871(12) 0.0599(6) 0.048 Uiso 1 1 d D . .
N2 N 0.40947(12) 0.67541(12) 0.08197(4) 0.0309(3) Uani 1 1 d . . .
C3 C 0.42863(19) 0.61473(19) 0.12464(6) 0.0459(4) Uani 1 1 d . . .
H3A H 0.4093 0.5234 0.1177 0.069 Uiso 1 1 calc R . .
H3B H 0.3677 0.6119 0.1491 0.069 Uiso 1 1 calc R . .
H3C H 0.5216 0.6687 0.1354 0.069 Uiso 1 1 calc R . .
C4 C 0.49988(17) 0.67546(18) 0.04529(6) 0.0416(4) Uani 1 1 d . . .
H4A H 0.5932 0.7298 0.0556 0.062 Uiso 1 1 calc R . .
H4B H 0.4868 0.7133 0.0164 0.062 Uiso 1 1 calc R . .
H4C H 0.4796 0.5833 0.0395 0.062 Uiso 1 1 calc R . .
O1 O 0.22146(10) 0.84141(10) -0.01476(3) 0.0374(2) Uani 1 1 d . . .
C10A C 0.1166(9) 0.7633(9) -0.0481(3) 0.0517(18) Uani 0.501(11) 1 d P A 1
H10A H 0.0405 0.7795 -0.0436 0.062 Uiso 0.501(11) 1 calc PR A 1
H10B H 0.0834 0.6666 -0.0433 0.062 Uiso 0.501(11) 1 calc PR A 1
C11A C 0.1719(6) 0.8036(7) -0.09658(18) 0.0531(16) Uani 0.501(11) 1 d P A 1
H11A H 0.1126 0.8230 -0.1161 0.064 Uiso 0.501(11) 1 calc PR A 1
H11B H 0.1825 0.7321 -0.1117 0.064 Uiso 0.501(11) 1 calc PR A 1
C12A C 0.3079(8) 0.9299(7) -0.0892(2) 0.056(2) Uani 0.501(11) 1 d PD A 1
H12A H 0.3001 1.0117 -0.0895 0.067 Uiso 0.501(11) 1 calc PR A 1
H12B H 0.3737 0.9382 -0.1132 0.067 Uiso 0.501(11) 1 calc PR A 1
C10B C 0.1128(10) 0.8126(10) -0.0466(3) 0.054(2) Uani 0.499(11) 1 d P A 2
H10C H 0.0591 0.8526 -0.0354 0.065 Uiso 0.499(11) 1 calc PR A 2
H10D H 0.0531 0.7147 -0.0505 0.065 Uiso 0.499(11) 1 calc PR A 2
C11B C 0.1826(7) 0.8760(12) -0.09131(17) 0.069(2) Uani 0.499(11) 1 d P A 2
H11C H 0.1275 0.8242 -0.1184 0.083 Uiso 0.499(11) 1 calc PR A 2
H11D H 0.1993 0.9690 -0.0936 0.083 Uiso 0.499(11) 1 calc PR A 2
C12B C 0.3107(8) 0.8755(9) -0.09050(19) 0.0509(15) Uani 0.499(11) 1 d PD A 2
H12C H 0.3789 0.9464 -0.1109 0.061 Uiso 0.499(11) 1 calc PR A 2
H12D H 0.2985 0.7873 -0.0999 0.061 Uiso 0.499(11) 1 calc PR A 2
C13 C 0.34681(18) 0.9038(2) -0.04008(6) 0.0506(5) Uani 1 1 d D A .
H13A H 0.3846 0.8433 -0.0420 0.061 Uiso 1 1 calc R B 1
H13B H 0.4132 0.9889 -0.0250 0.061 Uiso 1 1 calc R B 1
O2 O 0.32698(12) 1.04198(10) 0.06847(4) 0.0401(3) Uani 1 1 d . . .
C20 C 0.2821(3) 1.1267(2) 0.04828(9) 0.0697(6) Uani 1 1 d . A .
H20A H 0.1985 1.1112 0.0637 0.084 Uiso 1 1 calc R . .
H20B H 0.2639 1.1071 0.0145 0.084 Uiso 1 1 calc R . .
C21 C 0.3899(2) 1.26729(19) 0.05518(8) 0.0652(6) Uani 1 1 d . . .
H21A H 0.3536 1.3207 0.0696 0.078 Uiso 1 1 calc R A .
H21B H 0.4318 1.3088 0.0249 0.078 Uiso 1 1 calc R . .
C22 C 0.4901(2) 1.2614(2) 0.08683(10) 0.0726(7) Uani 1 1 d . A .
H22A H 0.5114 1.3234 0.1136 0.087 Uiso 1 1 calc R . .
H22B H 0.5740 1.2858 0.0697 0.087 Uiso 1 1 calc R . .
C23 C 0.4240(2) 1.1187(2) 0.10328(8) 0.0656(6) Uani 1 1 d . A .
H23A H 0.4908 1.0888 0.1064 0.079 Uiso 1 1 calc R . .
H23B H 0.3802 1.1090 0.1340 0.079 Uiso 1 1 calc R . .

loop_
_atom_site_aniso_label
_atom_site_aniso_U_11
_atom_site_aniso_U_22
_atom_site_aniso_U_33
_atom_site_aniso_U_23
_atom_site_aniso_U_13
_atom_site_aniso_U_12
Ca1 0.02591(14) 0.02685(15) 0.02882(13) 0.00037(11) -0.00085(11) 0.01245(12)
B1 0.0319(9) 0.0406(10) 0.0372(9) -0.0028(7) -0.0062(7) 0.0189(8)
B2 0.0343(10) 0.0736(14) 0.0300(10) -0.0011(9) -0.0005(7) 0.0268(10)
N1 0.0266(6) 0.0339(7) 0.0420(7) -0.0009(6) -0.0002(5) 0.0152(6)
C1 0.0325(9) 0.0439(10) 0.0646(11) 0.0094(8) 0.0068(8) 0.0169(7)
C2 0.0435(10) 0.0459(11) 0.0772(14) -0.0109(9) 0.0048(9) 0.0267(9)
B3 0.0285(8) 0.0304(9) 0.0399(10) -0.0010(7) -0.0042(7) 0.0119(7)
B4 0.0307(9) 0.0292(9) 0.0594(12) -0.0073(8) -0.0058(8) 0.0141(7)
N2 0.0302(6) 0.0316(6) 0.0322(6) 0.0021(5) -0.0002(5) 0.0164(5)
C3 0.0513(11) 0.0496(10) 0.0420(9) 0.0120(8) 0.0015(8) 0.0291(9)
C4 0.0372(9) 0.0511(10) 0.0418(9) -0.0003(8) 0.0028(7) 0.0260(8)
O1 0.0317(6) 0.0432(6) 0.0291(5) 0.0016(4) -0.0006(4) 0.0126(5)
C10A 0.037(3) 0.066(4) 0.033(2) -0.009(3) -0.0056(17) 0.012(3)
C11A 0.051(3) 0.041(3) 0.036(2) 0.005(2) -0.0037(15) 0.000(2)
C12A 0.060(3) 0.040(3) 0.030(2) -0.006(2) -0.0015(17) -0.003(3)
C10B 0.044(3) 0.082(6) 0.034(3) 0.000(4) -0.0096(19) 0.028(4)
C11B 0.075(4) 0.104(6) 0.025(2) 0.009(3) -0.007(2) 0.043(5)
C12B 0.054(3) 0.050(4) 0.035(2) -0.001(3) 0.0096(17) 0.015(3)
C13 0.0371(9) 0.0625(12) 0.0361(9) 0.0028(8) 0.0051(7) 0.0129(9)
O2 0.0422(7) 0.0279(5) 0.0480(6) -0.0034(4) -0.0018(5) 0.0158(5)
C20 0.0829(16) 0.0366(10) 0.0921(16) 0.0043(10) -0.0191(13) 0.0317(11)
C21 0.0894(16) 0.0363(10) 0.0662(13) 0.0087(9) 0.0221(12) 0.0287(11)
C22 0.0576(13) 0.0373(11) 0.0995(18) -0.0079(11) 0.0052(12) 0.0062(10)
C23 0.0640(14) 0.0411(11) 0.0859(15) -0.0213(10) -0.0238(11) 0.0219(10)

loop_
_atom_type_symbol
_atom_type_description
_atom_type_scat_dispersion_real
_atom_type_scat_dispersion_imag
_atom_type_scat_source
C C 0.0033 0.0016 'International Tables Vol C Tables 4.2.6.8 and 6.1.1.4'
H H 0.0000 0.0000 'International Tables Vol C Tables 4.2.6.8 and 6.1.1.4'
B B 0.0013 0.0007 'International Tables Vol C Tables 4.2.6.8 and 6.1.1.4'
N N 0.0061 0.0033 'International Tables Vol C Tables 4.2.6.8 and 6.1.1.4'
O O 0.0106 0.0060 'International Tables Vol C Tables 4.2.6.8 and 6.1.1.4'
Ca Ca 0.2262 0.3064 'International Tables Vol C Tables 4.2.6.8 and 6.1.1.4'

loop_
_geom_angle_atom_site_label_1
_geom_angle_atom_site_label_2
_geom_angle_atom_site_label_3
_geom_angle
O1 Ca1 O2 82.27(4)
O1 Ca1 B1 84.89(5)
O2 Ca1 B1 102.90(5)
O1 Ca1 B3 105.27(5)
O2 Ca1 B3 84.54(5)
B1 Ca1 B3 168.29(6)
O1 Ca1 B2 139.51(5)
O2 Ca1 B2 97.77(6)
B1 Ca1 B2 55.44(6)
B3 Ca1 B2 115.07(6)
O1 Ca1 B4 95.88(5)
O2 Ca1 B4 137.79(5)
B1 Ca1 B4 119.01(5)
B3 Ca1 B4 55.08(5)
B2 Ca1 B4 109.47(7)
O1 Ca1 H11 84.1(4)
O2 Ca1 H11 126.1(2)
B1 Ca1 H11 23.8(2)
B3 Ca1 H11 149.3(3)
B2 Ca1 H11 63.1(4)
B4 Ca1 H11 95.4(2)
O1 Ca1 H12 73.5(4)
O2 Ca1 H12 80.8(3)
B1 Ca1 H12 23.7(2)
B3 Ca1 H12 165.3(3)
B2 Ca1 H12 66.6(4)
B4 Ca1 H12 139.3(3)
H11 Ca1 H12 45.4(4)
O1 Ca1 H21 135.6(4)
O2 Ca1 H21 74.8(3)
B1 Ca1 H21 64.5(4)
B3 Ca1 H21 109.7(5)
B2 Ca1 H21 23.1(2)
B4 Ca1 H21 126.5(4)
H11 Ca1 H21 79.7(5)
H12 Ca1 H21 65.6(6)
O1 Ca1 H22 145.8(4)
O2 Ca1 H22 118.5(3)
B1 Ca1 H22 64.9(4)
B3 Ca1 H22 103.6(4)
B2 Ca1 H22 23.6(2)
B4 Ca1 H22 86.0(2)
H11 Ca1 H22 61.8(6)
H12 Ca1 H22 82.9(5)
H21 Ca1 H22 44.6(4)
O1 Ca1 H31 83.1(3)
O2 Ca1 H31 72.8(4)
B1 Ca1 H31 167.7(2)
B3 Ca1 H31 23.7(2)
B2 Ca1 H31 135.9(3)
B4 Ca1 H31 65.1(4)
H11 Ca1 H31 155.3(5)
H12 Ca1 H31 146.8(4)
H21 Ca1 H31 123.7(5)
H22 Ca1 H31 127.3(4)
O1 Ca1 H32 128.3(2)
O2 Ca1 H32 84.1(4)
B1 Ca1 H32 146.8(2)
B3 Ca1 H32 23.7(2)
B2 Ca1 H32 91.6(2)
B4 Ca1 H32 64.1(4)
H11 Ca1 H32 141.0(5)
H12 Ca1 H32 151.2(5)
H21 Ca1 H32 86.9(5)
H22 Ca1 H32 83.0(5)
H31 Ca1 H32 45.3(4)
O1 Ca1 H41 116.1(3)
O2 Ca1 H41 145.9(4)
B1 Ca1 H41 107.0(4)
B3 Ca1 H41 63.5(4)
B2 Ca1 H41 86.2(2)
B4 Ca1 H41 23.3(2)
H11 Ca1 H41 86.0(5)
H12 Ca1 H41 130.6(4)
H21 Ca1 H41 103.7(4)
H22 Ca1 H41 62.7(4)
H31 Ca1 H41 80.8(5)
H32 Ca1 H41 61.9(6)
O1 Ca1 H42 72.6(2)
O2 Ca1 H42 133.6(4)
B1 Ca1 H42 112.7(4)
B3 Ca1 H42 66.2(4)
B2 Ca1 H42 126.7(4)
B4 Ca1 H42 23.5(2)
H11 Ca1 H42 90.0(5)
H12 Ca1 H42 125.7(5)
H21 Ca1 H42 147.5(5)
H22 Ca1 H42 103.5(4)
H31 Ca1 H42 66.0(6)
H32 Ca1 H42 82.1(5)
H41 Ca1 H42 44.4(4)
N1 B1 Ca1 97.92(9)
N1 B1 H11 105.8(9)
Ca1 B1 H11 57.7(9)
N1 B1 H12 110.8(9)
Ca1 B1 H12 57.3(9)
H11 B1 H12 107.8(13)
N1 B1 H13 114.0(9)
Ca1 B1 H13 148.0(9)
H11 B1 H13 108.2(13)
H12 B1 H13 110.0(13)
N1 B2 Ca1 95.42(9)
N1 B2 H21 104.7(10)
Ca1 B2 H21 54.5(10)
N1 B2 H22 109.3(10)
Ca1 B2 H22 61.2(10)
H21 B2 H22 108.5(15)
N1 B2 H23 110.3(10)
Ca1 B2 H23 153.1(10)
H21 B2 H23 109.1(14)
H22 B2 H23 114.4(14)
C1 N1 C2 108.51(13)
C1 N1 B1 109.59(13)
C2 N1 B1 109.48(14)
C1 N1 B2 109.22(14)
C2 N1 B2 108.90(14)
B1 N1 B2 111.09(12)
N1 C1 H1A 109.5
N1 C1 H1B 109.5
H1A C1 H1B 109.5
N1 C1 H1C 109.5
H1A C1 H1C 109.5
H1B C1 H1C 109.5
N1 C2 H2A 109.5
N1 C2 H2B 109.5
H2A C2 H2B 109.5
N1 C2 H2C 109.5
H2A C2 H2C 109.5
H2B C2 H2C 109.5
N2 B3 Ca1 97.89(9)
N2 B3 H31 107.9(9)
Ca1 B3 H31 58.4(9)
N2 B3 H32 108.8(9)
Ca1 B3 H32 56.2(9)
H31 B3 H32 107.3(13)
N2 B3 H33 112.2(9)
Ca1 B3 H33 149.6(9)
H31 B3 H33 112.9(12)
H32 B3 H33 107.5(12)
N2 B4 Ca1 95.83(9)
N2 B4 H41 107.0(9)
Ca1 B4 H41 59.8(9)
N2 B4 H42 109.8(9)
Ca1 B4 H42 59.5(10)
H41 B4 H42 110.4(13)
N2 B4 H43 107.8(10)
Ca1 B4 H43 156.3(10)
H41 B4 H43 111.0(13)
H42 B4 H43 110.7(14)
C3 N2 C4 108.39(13)
C3 N2 B4 109.55(13)
C4 N2 B4 109.48(13)
C3 N2 B3 108.63(12)
C4 N2 B3 109.67(12)
B4 N2 B3 111.09(12)
N2 C3 H3A 109.5
N2 C3 H3B 109.5
H3A C3 H3B 109.5
N2 C3 H3C 109.5
H3A C3 H3C 109.5
H3B C3 H3C 109.5
N2 C4 H4A 109.5
N2 C4 H4B 109.5
H4A C4 H4B 109.5
N2 C4 H4C 109.5
H4A C4 H4C 109.5
H4B C4 H4C 109.5
C13 O1 C10A 107.1(4)
C13 O1 C10B 109.4(4)
C10A O1 C10B 23.6(4)
C13 O1 Ca1 123.90(9)
C10A O1 Ca1 124.9(4)
C10B O1 Ca1 126.6(4)
O1 C10A C11A 108.9(6)
O1 C10A H10A 109.9
C11A C10A H10A 109.9
O1 C10A H10B 109.9
C11A C10A H10B 109.9
H10A C10A H10B 108.3
C10A C11A C12A 103.9(5)
C10A C11A H11A 111.0
C12A C11A H11A 111.0
C10A C11A H11B 111.0
C12A C11A H11B 111.0
H11A C11A H11B 109.0
C11A C12A C13 101.5(4)
C11A C12A H12A 111.5
C13 C12A H12A 111.5
C11A C12A H12B 111.5
C13 C12A H12B 111.5
H12A C12A H12B 109.3
O1 C10B C11B 103.6(6)
O1 C10B H10C 111.0
C11B C10B H10C 111.0
O1 C10B H10D 111.0
C11B C10B H10D 111.0
H10C C10B H10D 109.0
C12B C11B C10B 106.2(6)
C12B C11B H11C 110.5
C10B C11B H11C 110.5
C12B C11B H11D 110.5
C10B C11B H11D 110.5
H11C C11B H11D 108.7
C11B C12B C13 100.6(5)
C11B C12B H12C 111.7
C13 C12B H12C 111.7
C11B C12B H12D 111.7
C13 C12B H12D 111.7
H12C C12B H12D 109.4
O1 C13 C12B 106.0(3)
O1 C13 C12A 103.7(3)
C12B C13 C12A 24.4(2)
O1 C13 H13A 111.0
C12B C13 H13A 88.1
C12A C13 H13A 111.0
O1 C13 H13B 111.0
C12B C13 H13B 129.1
C12A C13 H13B 111.0
H13A C13 H13B 109.0
C23 O2 C20 107.30(14)
C23 O2 Ca1 124.03(11)
C20 O2 Ca1 124.54(11)
O2 C20 C21 107.45(18)
O2 C20 H20A 110.2
C21 C20 H20A 110.2
O2 C20 H20B 110.2
C21 C20 H20B 110.2
H20A C20 H20B 108.5
C20 C21 C22 105.98(18)
C20 C21 H21A 110.5
C22 C21 H21A 110.5
C20 C21 H21B 110.5
C22 C21 H21B 110.5
H21A C21 H21B 108.7
C21 C22 C23 105.06(18)
C21 C22 H22A 110.7
C23 C22 H22A 110.7
C21 C22 H22B 110.7
C23 C22 H22B 110.7
H22A C22 H22B 108.8
O2 C23 C22 105.68(19)
O2 C23 H23A 110.6
C22 C23 H23A 110.6
O2 C23 H23B 110.6
C22 C23 H23B 110.6
H23A C23 H23B 108.7

loop_
_geom_bond_atom_site_label_1
_geom_bond_atom_site_label_2
_geom_bond_distance
Ca1 O1 2.3608(10)
Ca1 O2 2.3652(11)
Ca1 B1 2.7832(18)
Ca1 B3 2.7905(18)
Ca1 B2 2.835(2)
Ca1 B4 2.8441(19)
Ca1 H11 2.379(18)
Ca1 H12 2.371(18)
Ca1 H21 2.365(19)
Ca1 H22 2.495(19)
Ca1 H31 2.398(18)
Ca1 H32 2.355(17)
Ca1 H41 2.477(18)
Ca1 H42 2.469(19)
B1 N1 1.575(2)
B1 H11 1.136(9)
B1 H12 1.131(9)
B1 H13 1.091(11)
B2 N1 1.594(2)
B2 H21 1.137(9)
B2 H22 1.141(9)
B2 H23 1.091(11)
N1 C1 1.477(2)
N1 C2 1.481(2)
C1 H1A 0.9800
C1 H1B 0.9800
C1 H1C 0.9800
C2 H2A 0.9800
C2 H2B 0.9800
C2 H2C 0.9800
B3 N2 1.581(2)
B3 H31 1.135(9)
B3 H32 1.138(9)
B3 H33 1.086(11)
B4 N2 1.580(2)
B4 H41 1.135(9)
B4 H42 1.142(9)
B4 H43 1.087(11)
N2 C3 1.4761(19)
N2 C4 1.477(2)
C3 H3A 0.9800
C3 H3B 0.9800
C3 H3C 0.9800
C4 H4A 0.9800
C4 H4B 0.9800
C4 H4C 0.9800
O1 C13 1.4440(19)
O1 C10A 1.445(9)
O1 C10B 1.446(9)
C10A C11A 1.499(11)
C10A H10A 0.9900
C10A H10B 0.9900
C11A C12A 1.527(8)
C11A H11A 0.9900
C11A H11B 0.9900
C12A C13 1.548(6)
C12A H12A 0.9900
C12A H12B 0.9900
C10B C11B 1.491(11)
C10B H10C 0.9900
C10B H10D 0.9900
C11B C12B 1.478(10)
C11B H11C 0.9900
C11B H11D 0.9900
C12B C13 1.491(6)
C12B H12C 0.9900
C12B H12D 0.9900
C13 H13A 0.9900
C13 H13B 0.9900
O2 C23 1.425(2)
O2 C20 1.433(2)
C20 C21 1.479(3)
C20 H20A 0.9900
C20 H20B 0.9900
C21 C22 1.494(4)
C21 H21A 0.9900
C21 H21B 0.9900
C22 C23 1.499(3)
C22 H22A 0.9900
C22 H22B 0.9900
C23 H23A 0.9900
C23 H23B 0.9900
